data_2207028
loop_
_publ_author_name
'\"Ozek, Arzu'
'Y\"uce, S\"uheyla'
'Albayrak, \,Ci\(gdem'
'Odaba\,so\(glu, Mustafa'
'B\"uy\"ukg\"ung\"or, Orhan'

_publ_section_title
;
 2-Hydroxy-6-[(1-napthylamino)methylene]cyclohexa-2,4-dien-1-one
;
_journal_coeditor_code OB6563
_journal_issue 10
_journal_name_full 'Acta Crystallographica Section E'
_journal_page_first o3179
_journal_page_last o3181
_journal_paper_doi 10.1107/S1600536805027546
_journal_volume 61
_journal_year 2005
_chemical_formula_iupac 'C17 H13 N O2'
_chemical_formula_moiety 'C17 H13 N O2'
_chemical_formula_sum 'C17 H13 N O2'
_chemical_formula_weight 263.28
_chemical_name_systematic
;
2-Hydroxy-6-[(1-napthylamino)methylene]cyclohexa-2,4-dien-1-one
;
_space_group_IT_number 14
_symmetry_cell_setting monoclinic
_symmetry_space_group_name_Hall '-P 2ybc'
_symmetry_space_group_name_H-M 'P 1 21/c 1'
_atom_sites_solution_hydrogens geom
_atom_sites_solution_primary direct
_atom_sites_solution_secondary difmap
_cell_angle_alpha 90.00
_cell_angle_beta 108.738(6)
_cell_angle_gamma 90.00
_cell_formula_units_Z 4
_cell_length_a 7.3546(5)
_cell_length_b 23.7901(17)
_cell_length_c 7.4919(5)
_cell_measurement_reflns_used 11212
_cell_measurement_temperature 100
_cell_measurement_theta_max 26.13
_cell_measurement_theta_min 1.71
_cell_volume 1241.36(15)
_computing_cell_refinement X-AREA
_computing_data_collection 'X-AREA (Stoe & Cie, 2002)'
_computing_data_reduction 'X-RED (Stoe & Cie, 2002)'
_computing_molecular_graphics 'ORTEP-3 for Windows (Farrugia, 1997)'
_computing_publication_material 'WinGX (Farrugia, 1998)'
_computing_structure_refinement 'SHELXL97 (Sheldrick, 1997)'
_computing_structure_solution 'SHELXS97 (Sheldrick, 1997)'
_diffrn_ambient_temperature 100
_diffrn_detector_area_resol_mean 6.67
_diffrn_measured_fraction_theta_full 0.992
_diffrn_measured_fraction_theta_max 0.992
_diffrn_measurement_device_type 'Stoe IPDS-2'
_diffrn_measurement_method \w
_diffrn_radiation_monochromator graphite
_diffrn_radiation_source 'fine-focus sealed tube'
_diffrn_radiation_type MoK\a
_diffrn_radiation_wavelength 0.71073
_diffrn_reflns_av_R_equivalents 0.0626
_diffrn_reflns_av_sigmaI/netI 0.0450
_diffrn_reflns_limit_h_max 9
_diffrn_reflns_limit_h_min -8
_diffrn_reflns_limit_k_max 29
_diffrn_reflns_limit_k_min -29
_diffrn_reflns_limit_l_max 9
_diffrn_reflns_limit_l_min -9
_diffrn_reflns_number 11951
_diffrn_reflns_theta_full 26.05
_diffrn_reflns_theta_max 26.05
_diffrn_reflns_theta_min 1.71
_diffrn_standards_decay_% <2
_diffrn_standards_number 0
_exptl_absorpt_coefficient_mu 0.093
_exptl_absorpt_correction_T_max 0.9957
_exptl_absorpt_correction_T_min 0.9871
_exptl_absorpt_correction_type integration
_exptl_absorpt_process_details '(X-RED; Stoe & Cie, 2002)'
_exptl_crystal_colour red
_exptl_crystal_density_diffrn 1.409
_exptl_crystal_density_method 'not measured'
_exptl_crystal_description plate
_exptl_crystal_F_000 552
_exptl_crystal_size_max 0.190
_exptl_crystal_size_mid 0.133
_exptl_crystal_size_min 0.050
_refine_diff_density_max 0.158
_refine_diff_density_min -0.251
_refine_ls_extinction_method none
_refine_ls_goodness_of_fit_ref 0.996
_refine_ls_hydrogen_treatment mixed
_refine_ls_matrix_type full
_refine_ls_number_parameters 232
_refine_ls_number_reflns 2435
_refine_ls_number_restraints 1
_refine_ls_restrained_S_all 0.997
_refine_ls_R_factor_all 0.0758
_refine_ls_R_factor_gt 0.0458
_refine_ls_shift/su_max 0.000
_refine_ls_shift/su_mean 0.000
_refine_ls_structure_factor_coef Fsqd
_refine_ls_weighting_details 'calc w = 1/[\s^2^(Fo^2^)+(0.0602P)^2^] where P = (Fo^2^+2Fc^2^)/3'
_refine_ls_weighting_scheme calc
_refine_ls_wR_factor_gt 0.1005
_refine_ls_wR_factor_ref 0.1110
_reflns_number_gt 1668
_reflns_number_total 2435
_reflns_threshold_expression I>2\s(I)
_cod_data_source_file ob6563.cif
_cod_data_source_block I
_cod_original_cell_volume 1241.35(15)
_cod_original_sg_symbol_H-M 'P 21/c'
_cod_database_code 2207028
_cod_database_fobs_code 2207028

loop_
_symmetry_equiv_pos_as_xyz
'x, y, z'
'-x, y+1/2, -z+1/2'
'-x, -y, -z'
'x, -y-1/2, z-1/2'

loop_
_atom_site_label
_atom_site_fract_x
_atom_site_fract_y
_atom_site_fract_z
_atom_site_U_iso_or_equiv
_atom_site_adp_type
_atom_site_calc_flag
_atom_site_refinement_flags
_atom_site_occupancy
_atom_site_type_symbol
C1 0.3656(3) 0.50975(8) 0.2339(3) 0.0241(4) Uani d . 1 C
C2 0.4898(3) 0.46940(7) 0.1997(3) 0.0243(4) Uani d . 1 C
C3 0.6931(3) 0.47626(7) 0.2757(2) 0.0236(4) Uani d . 1 C
C4 0.8087(3) 0.43510(8) 0.2239(2) 0.0250(4) Uani d . 1 C
C5 0.7277(3) 0.39035(8) 0.1123(3) 0.0268(4) Uani d . 1 C
C6 0.5266(3) 0.38369(8) 0.0411(3) 0.0275(4) Uani d . 1 C
C7 0.4103(3) 0.42222(8) 0.0831(3) 0.0263(4) Uani d . 1 C
C8 0.3211(3) 0.60023(8) 0.3694(2) 0.0244(4) Uani d . 1 C
C9 0.1240(3) 0.60006(8) 0.3004(3) 0.0289(4) Uani d . 1 C
C10 0.0190(3) 0.64574(8) 0.3363(3) 0.0309(5) Uani d . 1 C
C11 0.1118(3) 0.69048(9) 0.4410(3) 0.0311(5) Uani d . 1 C
C12 0.3145(3) 0.69158(8) 0.5164(3) 0.0267(4) Uani d . 1 C
C13 0.4130(3) 0.73688(8) 0.6298(3) 0.0306(5) Uani d . 1 C
C14 0.6078(3) 0.73732(8) 0.7035(3) 0.0306(5) Uani d . 1 C
C15 0.7163(3) 0.69277(8) 0.6661(3) 0.0291(4) Uani d . 1 C
C16 0.6266(3) 0.64809(8) 0.5569(3) 0.0269(4) Uani d . 1 C
C17 0.4240(3) 0.64604(8) 0.4794(2) 0.0248(4) Uani d . 1 C
N1 0.4310(2) 0.55513(6) 0.3355(2) 0.0242(4) Uani d . 1 N
O1 0.77225(19) 0.51768(5) 0.38424(18) 0.0277(3) Uani d . 1 O
O2 1.0043(2) 0.44126(6) 0.28678(19) 0.0301(3) Uani d D 1 O
H1 0.225(3) 0.5059(9) 0.173(3) 0.033(6) Uiso d . 1 H
H2 1.038(4) 0.4627(9) 0.387(3) 0.047 Uiso d D 1 H
H3 0.575(4) 0.5570(11) 0.383(3) 0.050(7) Uiso d . 1 H
H5 0.814(3) 0.3624(10) 0.086(3) 0.038(6) Uiso d . 1 H
H6 0.475(3) 0.3512(9) -0.037(3) 0.028(5) Uiso d . 1 H
H7 0.268(3) 0.4190(9) 0.032(3) 0.029(5) Uiso d . 1 H
H9 0.056(3) 0.5679(10) 0.223(3) 0.039(6) Uiso d . 1 H
H10 -0.127(4) 0.6463(9) 0.283(3) 0.038(6) Uiso d . 1 H
H11 0.039(3) 0.7212(10) 0.473(3) 0.039(6) Uiso d . 1 H
H13 0.337(3) 0.7664(9) 0.655(3) 0.028(5) Uiso d . 1 H
H14 0.676(4) 0.7696(10) 0.786(3) 0.048(7) Uiso d . 1 H
H15 0.861(4) 0.6934(10) 0.724(3) 0.040(6) Uiso d . 1 H
H16 0.707(3) 0.6190(9) 0.534(3) 0.031(5) Uiso d . 1 H

loop_
_atom_site_aniso_label
_atom_site_aniso_U_11
_atom_site_aniso_U_22
_atom_site_aniso_U_33
_atom_site_aniso_U_12
_atom_site_aniso_U_13
_atom_site_aniso_U_23
C1 0.0237(11) 0.0257(9) 0.0218(9) -0.0011(8) 0.0057(8) 0.0027(7)
C2 0.0247(10) 0.0252(10) 0.0229(9) 0.0004(7) 0.0076(8) 0.0030(7)
C3 0.0241(10) 0.0221(9) 0.0235(9) -0.0012(7) 0.0063(8) 0.0021(7)
C4 0.0204(10) 0.0273(10) 0.0266(9) -0.0003(7) 0.0067(8) 0.0040(7)
C5 0.0266(11) 0.0265(10) 0.0269(9) 0.0030(8) 0.0082(8) 0.0018(8)
C6 0.0320(12) 0.0253(10) 0.0242(9) -0.0020(8) 0.0076(8) -0.0007(8)
C7 0.0242(11) 0.0272(9) 0.0257(10) -0.0031(8) 0.0056(8) -0.0001(7)
C8 0.0238(11) 0.0259(9) 0.0244(9) 0.0031(8) 0.0088(8) 0.0033(7)
C9 0.0271(11) 0.0294(10) 0.0297(10) 0.0005(8) 0.0083(8) -0.0001(8)
C10 0.0247(11) 0.0338(11) 0.0344(10) 0.0054(8) 0.0099(9) 0.0015(8)
C11 0.0321(12) 0.0312(10) 0.0329(11) 0.0047(9) 0.0143(9) 0.0027(8)
C12 0.0299(11) 0.0252(9) 0.0275(10) 0.0023(8) 0.0125(8) 0.0040(8)
C13 0.0381(12) 0.0263(10) 0.0303(10) 0.0009(9) 0.0151(9) 0.0003(8)
C14 0.0365(12) 0.0271(10) 0.0286(10) -0.0035(9) 0.0112(9) -0.0003(8)
C15 0.0313(12) 0.0281(10) 0.0284(10) -0.0035(8) 0.0104(9) 0.0002(8)
C16 0.0276(11) 0.0275(10) 0.0270(9) 0.0002(8) 0.0108(8) 0.0031(8)
C17 0.0274(11) 0.0247(9) 0.0235(9) 0.0007(7) 0.0099(8) 0.0034(7)
N1 0.0227(9) 0.0245(8) 0.0252(8) 0.0008(6) 0.0073(7) 0.0011(6)
O1 0.0242(7) 0.0260(7) 0.0302(7) -0.0021(6) 0.0049(6) -0.0036(5)
O2 0.0222(7) 0.0351(8) 0.0321(7) 0.0003(6) 0.0077(6) -0.0051(6)

loop_
_atom_type_symbol
_atom_type_description
_atom_type_scat_dispersion_real
_atom_type_scat_dispersion_imag
_atom_type_scat_source
C C 0.0033 0.0016 'International Tables Vol C Tables 4.2.6.8 and 6.1.1.4'
H H 0.0000 0.0000 'International Tables Vol C Tables 4.2.6.8 and 6.1.1.4'
N N 0.0061 0.0033 'International Tables Vol C Tables 4.2.6.8 and 6.1.1.4'
O O 0.0106 0.0060 'International Tables Vol C Tables 4.2.6.8 and 6.1.1.4'

loop_
_geom_angle_atom_site_label_1
_geom_angle_atom_site_label_2
_geom_angle_atom_site_label_3
_geom_angle
_geom_angle_publ_flag
N1 C1 C2 121.77(18) y
N1 C1 H1 118.1(12) ?
C2 C1 H1 120.0(12) ?
C1 C2 C7 119.15(18) y
C1 C2 C3 120.57(17) y
C7 C2 C3 120.25(17) ?
O1 C3 C2 122.70(17) y
O1 C3 C4 120.45(17) y
C2 C3 C4 116.85(16) ?
C5 C4 O2 119.79(17) no
C5 C4 C3 121.28(17) ?
O2 C4 C3 118.93(16) no
C4 C5 C6 121.14(18) ?
C4 C5 H5 118.0(14) ?
C6 C5 H5 120.9(14) ?
C7 C6 C5 119.89(18) ?
C7 C6 H6 121.8(13) ?
C5 C6 H6 118.3(13) ?
C6 C7 C2 120.56(18) ?
C6 C7 H7 121.5(12) ?
C2 C7 H7 117.9(12) ?
C9 C8 N1 121.67(18) no
C9 C8 C17 121.28(18) ?
N1 C8 C17 117.05(17) no
C8 C9 C10 120.20(19) ?
C8 C9 H9 119.6(14) ?
C10 C9 H9 120.2(14) ?
C11 C10 C9 120.5(2) ?
C11 C10 H10 118.9(13) ?
C9 C10 H10 120.6(13) ?
C10 C11 C12 120.74(19) ?
C10 C11 H11 120.8(14) ?
C12 C11 H11 118.3(14) ?
C11 C12 C13 121.56(18) ?
C11 C12 C17 119.72(18) ?
C13 C12 C17 118.73(18) ?
C14 C13 C12 121.19(19) ?
C14 C13 H13 121.3(13) ?
C12 C13 H13 117.4(13) ?
C13 C14 C15 120.26(19) ?
C13 C14 H14 120.2(14) ?
C15 C14 H14 119.5(14) ?
C16 C15 C14 120.4(2) ?
C16 C15 H15 120.3(13) ?
C14 C15 H15 119.3(13) ?
C15 C16 C17 120.82(19) ?
C15 C16 H16 117.2(14) ?
C17 C16 H16 122.0(13) ?
C16 C17 C8 123.80(17) ?
C16 C17 C12 118.59(17) ?
C8 C17 C12 117.58(17) ?
C1 N1 C8 126.91(17) y
C1 N1 H3 113.0(15) ?
C8 N1 H3 120.0(15) ?
C4 O2 H2 109.3(17) ?

loop_
_geom_bond_atom_site_label_1
_geom_bond_atom_site_label_2
_geom_bond_distance
_geom_bond_publ_flag
C1 N1 1.320(2) y
C1 C2 1.404(3) y
C1 H1 0.99(2) ?
C2 C7 1.427(3) y
C2 C3 1.429(3) y
C3 O1 1.291(2) y
C3 C4 1.429(3) y
C4 C5 1.367(3) yes
C4 O2 1.370(2) y
C5 C6 1.411(3) yes
C5 H5 0.98(2) ?
C6 C7 1.357(3) yes
C6 H6 0.97(2) ?
C7 H7 1.00(2) ?
C8 C9 1.374(3) ?
C8 N1 1.415(2) y
C8 C17 1.428(3) no
C9 C10 1.408(3) ?
C9 H9 0.99(2) ?
C10 C11 1.367(3) no
C10 H10 1.02(2) ?
C11 C12 1.415(3) ?
C11 H11 0.98(2) ?
C12 C13 1.419(3) ?
C12 C17 1.430(3) no
C13 C14 1.360(3) ?
C13 H13 0.95(2) ?
C14 C15 1.408(3) no
C14 H14 1.01(3) ?
C15 C16 1.374(3) ?
C15 H15 1.01(3) ?
C16 C17 1.415(3) ?
C16 H16 0.96(2) ?
N1 H3 1.00(3) no
O2 H2 0.876(17) ?

loop_
_geom_hbond_atom_site_label_D
_geom_hbond_atom_site_label_H
_geom_hbond_atom_site_label_A
_geom_hbond_site_symmetry_A
_geom_hbond_distance_DH
_geom_hbond_distance_HA
_geom_hbond_distance_DA
_geom_hbond_angle_DHA
N1 H3 O1 . 1.00(3) 1.73(3) 2.576(2) 140(2)
O2 H2 O1 3_766 0.88(2) 1.89(2) 2.670(2) 148(2)
C13 H13 Cg1 4_554 0.95(2) 3.12(2) 4.008(2) 155(2)
C13 H13 Cg2 4_554 0.95(2) 3.26(2) 3.705(2) 111(2)
C14 H14 Cg2 4_554 1.01(3) 3.03(3) 3.604(2) 117(2)

loop_
_geom_torsion_atom_site_label_1
_geom_torsion_atom_site_label_2
_geom_torsion_atom_site_label_3
_geom_torsion_atom_site_label_4
_geom_torsion
_geom_torsion_publ_flag
N1 C1 C2 C7 -177.77(17) y
N1 C1 C2 C3 0.2(3) y
C1 C2 C3 O1 3.1(3) y
C7 C2 C3 O1 -178.91(16) ?
C1 C2 C3 C4 -176.07(16) ?
C7 C2 C3 C4 1.9(3) ?
O1 C3 C4 C5 178.65(17) ?
C2 C3 C4 C5 -2.2(3) ?
O1 C3 C4 O2 -1.9(2) no
C2 C3 C4 O2 177.23(16) no
O2 C4 C5 C6 -178.22(16) ?
C3 C4 C5 C6 1.2(3) ?
C4 C5 C6 C7 0.1(3) ?
C5 C6 C7 C2 -0.3(3) ?
C1 C2 C7 C6 177.30(17) ?
C3 C2 C7 C6 -0.7(3) ?
N1 C8 C9 C10 -179.80(17) no
C17 C8 C9 C10 0.4(3) ?
C8 C9 C10 C11 -0.4(3) ?
C9 C10 C11 C12 -0.5(3) ?
C10 C11 C12 C13 -178.21(18) ?
C10 C11 C12 C17 1.4(3) ?
C11 C12 C13 C14 179.27(18) ?
C17 C12 C13 C14 -0.4(3) ?
C12 C13 C14 C15 0.9(3) ?
C13 C14 C15 C16 -0.9(3) ?
C14 C15 C16 C17 0.3(3) ?
C15 C16 C17 C8 -178.12(18) ?
C15 C16 C17 C12 0.2(3) ?
C9 C8 C17 C16 178.84(17) ?
N1 C8 C17 C16 -1.0(3) y
C9 C8 C17 C12 0.5(3) ?
N1 C8 C17 C12 -179.30(15) ?
C11 C12 C17 C16 -179.83(17) ?
C13 C12 C17 C16 -0.2(2) ?
C11 C12 C17 C8 -1.4(2) ?
C13 C12 C17 C8 178.25(17) ?
C2 C1 N1 C8 175.65(16) y
C9 C8 N1 C1 2.2(3) y
C17 C8 N1 C1 -177.96(17) y

loop_
_cod_related_entry_id
_cod_related_entry_database
_cod_related_entry_code
1 ChemSpider 30654859
